data_2213556
loop_
_publ_author_name
'Li Zhang'
'Song-Qing Wang'
'Xuan Yu'

_publ_section_title
;
 Ethyl 3-(1,3-benzodioxol-5-yl)acrylate
;
_journal_coeditor_code SJ2269
_journal_issue 5
_journal_name_full 'Acta Crystallographica Section E'
_journal_page_first o2278
_journal_page_last o2279
_journal_paper_doi 10.1107/S1600536807015097
_journal_volume 63
_journal_year 2007
_chemical_formula_iupac 'C12 H12 O4'
_chemical_formula_moiety 'C12 H12 O4'
_chemical_formula_sum 'C12 H12 O4'
_chemical_formula_weight 220.22
_chemical_melting_point 339
_chemical_name_systematic
;
Ethyl 3-(1,3-benzodioxol-5-yl)acrylate
;
_space_group_IT_number 2
_symmetry_cell_setting triclinic
_symmetry_space_group_name_Hall '-P 1'
_symmetry_space_group_name_H-M 'P -1'
_atom_sites_solution_hydrogens geom
_atom_sites_solution_primary direct
_atom_sites_solution_secondary difmap
_audit_creation_method SHELXL97
_cell_angle_alpha 75.534(5)
_cell_angle_beta 74.094(5)
_cell_angle_gamma 70.637(6)
_cell_formula_units_Z 2
_cell_length_a 7.420(2)
_cell_length_b 7.673(3)
_cell_length_c 10.590(4)
_cell_measurement_reflns_used 1216
_cell_measurement_temperature 294(2)
_cell_measurement_theta_max 26.33
_cell_measurement_theta_min 2.86
_cell_volume 538.6(3)
_computing_cell_refinement 'SAINT (Bruker, 2001)'
_computing_data_collection 'SMART (Bruker, 1999)'
_computing_data_reduction SAINT
_computing_molecular_graphics 'SHELXTL (Bruker, 1997)'
_computing_publication_material SHELXTL
_computing_structure_refinement 'SHELXL97 (Sheldrick, 1997)'
_computing_structure_solution 'SHELXS97 (Sheldrick, 1997)'
_diffrn_ambient_temperature 294(2)
_diffrn_measured_fraction_theta_full 0.995
_diffrn_measured_fraction_theta_max 0.995
_diffrn_measurement_device_type 'Bruker SMART 100 CCD area-detector'
_diffrn_measurement_method '\f and \w'
_diffrn_radiation_monochromator graphite
_diffrn_radiation_source 'fine-focus sealed tube'
_diffrn_radiation_type MoK\a
_diffrn_radiation_wavelength 0.71073
_diffrn_reflns_av_R_equivalents 0.0153
_diffrn_reflns_av_sigmaI/netI 0.0283
_diffrn_reflns_limit_h_max 5
_diffrn_reflns_limit_h_min -8
_diffrn_reflns_limit_k_max 8
_diffrn_reflns_limit_k_min -9
_diffrn_reflns_limit_l_max 12
_diffrn_reflns_limit_l_min -12
_diffrn_reflns_number 2814
_diffrn_reflns_theta_full 25.02
_diffrn_reflns_theta_max 25.02
_diffrn_reflns_theta_min 2.03
_diffrn_standards_number 0
_exptl_absorpt_coefficient_mu 0.102
_exptl_absorpt_correction_T_max 0.9739
_exptl_absorpt_correction_T_min 0.9700
_exptl_absorpt_correction_type multi-scan
_exptl_absorpt_process_details '(SADABS; Sheldrick, 1998)'
_exptl_crystal_colour colourless
_exptl_crystal_density_diffrn 1.358
_exptl_crystal_density_method 'not measured'
_exptl_crystal_description block
_exptl_crystal_F_000 232
_exptl_crystal_size_max 0.30
_exptl_crystal_size_mid 0.28
_exptl_crystal_size_min 0.26
_refine_diff_density_max 0.144
_refine_diff_density_min -0.146
_refine_ls_extinction_coef 0.066(8)
_refine_ls_extinction_expression Fc^*^=kFc[1+0.001xFc^2^\l^3^/sin(2\q)]^-1/4^
_refine_ls_extinction_method 'SHELXL97 (Sheldrick, 1997)'
_refine_ls_goodness_of_fit_ref 1.049
_refine_ls_hydrogen_treatment constr
_refine_ls_matrix_type full
_refine_ls_number_parameters 147
_refine_ls_number_reflns 1897
_refine_ls_number_restraints 0
_refine_ls_restrained_S_all 1.049
_refine_ls_R_factor_all 0.0584
_refine_ls_R_factor_gt 0.0383
_refine_ls_shift/su_max 0.000
_refine_ls_shift/su_mean 0.000
_refine_ls_structure_factor_coef Fsqd
_refine_ls_weighting_details 'calc w = 1/[\s^2^(Fo^2^)+(0.0562P)^2^+0.0567P] where P=(Fo^2^+2Fc^2^)/3'
_refine_ls_weighting_scheme calc
_refine_ls_wR_factor_gt 0.0977
_refine_ls_wR_factor_ref 0.1139
_reflns_number_gt 1336
_reflns_number_total 1897
_reflns_threshold_expression I>2\s(I)
_cod_data_source_file sj2269.cif
_cod_data_source_block I
_cod_depositor_comments
;
The following automatic conversions were performed:
'_symmetry_cell_setting' value 'Triclinic' changed to 'triclinic'
according to '/home/saulius/struct/CIF-dictionaries/cif_core.dic'
dictionary named 'cif_core.dic' version 2.4.1 from 2010-06-29.

Automatic conversion script
Id: cif_fix_enum 1527 2010-12-29 10:47:43Z saulius 

The following automatic conversions were performed:

'_symmetry_cell_setting' value 'Triclinic' changed to 'triclinic'
according to /home/saulius/struct/CIF-dictionaries/cif_core.dic
dictionary named 'cif_core.dic' version 2.4.1 from 2010-06-29.

Automatic conversion script
Id: cif_fix_values 1715 2011-07-08 13:25:40Z adriana 
;
_cod_database_code 2213556
_cod_database_fobs_code 2213556

loop_
_symmetry_equiv_pos_as_xyz
'x, y, z'
'-x, -y, -z'

loop_
_atom_site_type_symbol
_atom_site_label
_atom_site_fract_x
_atom_site_fract_y
_atom_site_fract_z
_atom_site_U_iso_or_equiv
_atom_site_adp_type
_atom_site_calc_flag
_atom_site_refinement_flags
_atom_site_occupancy
O O1 1.29629(16) 0.48686(19) 0.58058(12) 0.0703(4) Uani d . 1
O O2 1.30756(16) 0.30789(19) 0.78971(12) 0.0748(5) Uani d . 1
O O3 0.23763(17) 1.0030(2) 0.60489(13) 0.0801(5) Uani d . 1
O O4 0.07230(15) 0.90839(16) 0.80540(11) 0.0563(4) Uani d . 1
C C1 1.4207(2) 0.3448(3) 0.65905(19) 0.0653(5) Uani d . 1
H H1A 1.4735 0.2317 0.6202 0.078 Uiso calc R 1
H H1B 1.5287 0.3869 0.6625 0.078 Uiso calc R 1
C C2 1.1115(2) 0.5142(2) 0.65892(16) 0.0474(4) Uani d . 1
C C3 0.9409(2) 0.6290(2) 0.62539(15) 0.0468(4) Uani d . 1
H H3 0.9386 0.7015 0.5408 0.056 Uiso calc R 1
C C4 0.7689(2) 0.6336(2) 0.72324(15) 0.0438(4) Uani d . 1
C C5 0.7798(2) 0.5246(2) 0.84880(16) 0.0523(5) Uani d . 1
H H5 0.6653 0.5290 0.9134 0.063 Uiso calc R 1
C C6 0.9549(2) 0.4095(2) 0.88124(16) 0.0557(5) Uani d . 1
H H6 0.9605 0.3376 0.9657 0.067 Uiso calc R 1
C C7 1.1183(2) 0.4071(2) 0.78344(16) 0.0492(4) Uani d . 1
C C8 0.5852(2) 0.7563(2) 0.68852(16) 0.0485(4) Uani d . 1
H H8 0.5954 0.8298 0.6039 0.058 Uiso calc R 1
C C9 0.4070(2) 0.7764(2) 0.76141(16) 0.0536(5) Uani d . 1
H H9 0.3894 0.7049 0.8464 0.064 Uiso calc R 1
C C10 0.2359(2) 0.9072(2) 0.71324(16) 0.0502(4) Uani d . 1
C C11 -0.1079(2) 1.0335(2) 0.77134(17) 0.0535(5) Uani d . 1
H H11A -0.1373 0.9956 0.7002 0.064 Uiso calc R 1
H H11B -0.0979 1.1609 0.7418 0.064 Uiso calc R 1
C C12 -0.2637(2) 1.0222(3) 0.89436(19) 0.0697(6) Uani d . 1
H H12A -0.2761 0.8969 0.9200 0.105 Uiso calc R 1
H H12B -0.3856 1.1083 0.8771 0.105 Uiso calc R 1
H H12C -0.2296 1.0542 0.9651 0.105 Uiso calc R 1

loop_
_atom_site_aniso_label
_atom_site_aniso_U_11
_atom_site_aniso_U_22
_atom_site_aniso_U_33
_atom_site_aniso_U_12
_atom_site_aniso_U_13
_atom_site_aniso_U_23
O1 0.0380(7) 0.0910(10) 0.0552(8) -0.0064(6) -0.0045(6) 0.0121(7)
O2 0.0436(7) 0.0948(10) 0.0615(8) -0.0067(6) -0.0157(6) 0.0174(7)
O3 0.0514(8) 0.0937(10) 0.0584(8) -0.0054(7) -0.0068(6) 0.0258(7)
O4 0.0372(6) 0.0628(8) 0.0503(7) -0.0033(5) -0.0062(5) 0.0049(6)
C1 0.0445(10) 0.0729(13) 0.0627(11) -0.0080(9) -0.0127(8) 0.0057(9)
C2 0.0393(9) 0.0538(10) 0.0425(9) -0.0104(7) -0.0068(7) -0.0026(7)
C3 0.0463(10) 0.0504(10) 0.0363(8) -0.0094(7) -0.0091(7) 0.0000(7)
C4 0.0427(9) 0.0434(9) 0.0404(8) -0.0085(7) -0.0086(7) -0.0034(7)
C5 0.0453(9) 0.0581(11) 0.0420(9) -0.0115(8) -0.0038(7) 0.0015(8)
C6 0.0522(10) 0.0620(11) 0.0423(9) -0.0127(8) -0.0140(8) 0.0093(8)
C7 0.0413(9) 0.0524(10) 0.0481(9) -0.0086(7) -0.0155(7) 0.0019(8)
C8 0.0462(10) 0.0499(10) 0.0403(9) -0.0083(7) -0.0073(7) -0.0011(7)
C9 0.0447(10) 0.0570(11) 0.0427(9) -0.0058(8) -0.0064(8) 0.0053(8)
C10 0.0443(9) 0.0513(10) 0.0453(9) -0.0111(7) -0.0058(7) 0.0017(8)
C11 0.0426(9) 0.0521(10) 0.0581(10) -0.0054(8) -0.0160(8) -0.0008(8)
C12 0.0412(10) 0.0782(13) 0.0704(12) -0.0056(9) -0.0048(9) -0.0016(10)

loop_
_atom_type_symbol
_atom_type_description
_atom_type_scat_dispersion_real
_atom_type_scat_dispersion_imag
_atom_type_scat_source
C C 0.0033 0.0016 'International Tables Vol C Tables 4.2.6.8 and 6.1.1.4'
H H 0.0000 0.0000 'International Tables Vol C Tables 4.2.6.8 and 6.1.1.4'
O O 0.0106 0.0060 'International Tables Vol C Tables 4.2.6.8 and 6.1.1.4'

loop_
_geom_angle_atom_site_label_1
_geom_angle_atom_site_label_2
_geom_angle_atom_site_label_3
_geom_angle
C2 O1 C1 105.72(13)
C7 O2 C1 106.16(13)
C10 O4 C11 117.43(13)
O2 C1 O1 107.89(13)
O2 C1 H1A 110.1
O1 C1 H1A 110.1
O2 C1 H1B 110.1
O1 C1 H1B 110.1
H1A C1 H1B 108.4
C3 C2 O1 127.83(15)
C3 C2 C7 122.18(15)
O1 C2 C7 109.98(14)
C2 C3 C4 117.46(14)
C2 C3 H3 121.3
C4 C3 H3 121.3
C5 C4 C3 119.26(14)
C5 C4 C8 122.77(14)
C3 C4 C8 117.96(14)
C6 C5 C4 122.41(14)
C6 C5 H5 118.8
C4 C5 H5 118.8
C7 C6 C5 116.67(15)
C7 C6 H6 121.7
C5 C6 H6 121.7
C6 C7 O2 128.29(15)
C6 C7 C2 122.01(15)
O2 C7 C2 109.69(14)
C9 C8 C4 128.41(16)
C9 C8 H8 115.8
C4 C8 H8 115.8
C8 C9 C10 122.21(15)
C8 C9 H9 118.9
C10 C9 H9 118.9
O3 C10 O4 122.75(15)
O3 C10 C9 125.59(15)
O4 C10 C9 111.67(14)
O4 C11 C12 106.76(14)
O4 C11 H11A 110.4
C12 C11 H11A 110.4
O4 C11 H11B 110.4
C12 C11 H11B 110.4
H11A C11 H11B 108.6
C11 C12 H12A 109.5
C11 C12 H12B 109.5
H12A C12 H12B 109.5
C11 C12 H12C 109.5
H12A C12 H12C 109.5
H12B C12 H12C 109.5

loop_
_geom_bond_atom_site_label_1
_geom_bond_atom_site_label_2
_geom_bond_distance
O1 C2 1.3729(19)
O1 C1 1.425(2)
O2 C7 1.3684(19)
O2 C1 1.423(2)
O3 C10 1.1975(19)
O4 C10 1.3318(19)
O4 C11 1.4418(18)
C1 H1A 0.9700
C1 H1B 0.9700
C2 C3 1.362(2)
C2 C7 1.373(2)
C3 C4 1.402(2)
C3 H3 0.9300
C4 C5 1.390(2)
C4 C8 1.460(2)
C5 C6 1.385(2)
C5 H5 0.9300
C6 C7 1.360(2)
C6 H6 0.9300
C8 C9 1.317(2)
C8 H8 0.9300
C9 C10 1.460(2)
C9 H9 0.9300
C11 C12 1.492(2)
C11 H11A 0.9700
C11 H11B 0.9700
C12 H12A 0.9600
C12 H12B 0.9600
C12 H12C 0.9600

loop_
_geom_torsion_atom_site_label_1
_geom_torsion_atom_site_label_2
_geom_torsion_atom_site_label_3
_geom_torsion_atom_site_label_4
_geom_torsion
C7 O2 C1 O1 7.3(2)
C2 O1 C1 O2 -7.1(2)
C1 O1 C2 C3 -176.22(18)
C1 O1 C2 C7 4.3(2)
O1 C2 C3 C4 -179.90(15)
C7 C2 C3 C4 -0.5(3)
C2 C3 C4 C5 0.8(2)
C2 C3 C4 C8 179.91(15)
C3 C4 C5 C6 -0.4(3)
C8 C4 C5 C6 -179.52(16)
C4 C5 C6 C7 -0.3(3)
C5 C6 C7 O2 179.42(17)
C5 C6 C7 C2 0.6(3)
C1 O2 C7 C6 176.33(18)
C1 O2 C7 C2 -4.7(2)
C3 C2 C7 C6 -0.2(3)
O1 C2 C7 C6 179.29(15)
C3 C2 C7 O2 -179.26(15)
O1 C2 C7 O2 0.3(2)
C5 C4 C8 C9 -4.4(3)
C3 C4 C8 C9 176.48(17)
C4 C8 C9 C10 179.41(16)
C11 O4 C10 O3 -0.9(3)
C11 O4 C10 C9 179.27(14)
C8 C9 C10 O3 2.3(3)
C8 C9 C10 O4 -177.84(16)
C10 O4 C11 C12 -174.46(15)

loop_
_cod_related_entry_id
_cod_related_entry_database
_cod_related_entry_code
1 ChemSpider 4941279
